data_4077357
loop_
_publ_author_name
'Woodman, Timothy J.'
'Thornton-Pett, Mark'
'Hughes, David L.'
'Bochmann, Manfred'

_publ_section_title
;
 B(C6F5)3as C6F5Transfer Agent in Zirconium Chemistry:&#x00A0; Borole
 Sandwich and Borole-Bridged Triple-Decker Complexes
;
_journal_issue 19
_journal_name_full Organometallics
_journal_page_first 4080
_journal_paper_doi 10.1021/om010348i
_journal_volume 20
_journal_year 2001
_chemical_formula_sum 'C37 H43 B F10 N2 Si2 Zr'
_chemical_formula_weight 863.94
_chemical_name_systematic
; 
 ? 
;
_space_group_IT_number 2
_symmetry_cell_setting triclinic
_symmetry_space_group_name_Hall '-P 1'
_symmetry_space_group_name_H-M 'P -1'
_atom_sites_solution_hydrogens geom
_atom_sites_solution_primary direct
_atom_sites_solution_secondary difmap
_audit_creation_method SHELXL-97
_cell_angle_alpha 79.6120(10)
_cell_angle_beta 86.3340(10)
_cell_angle_gamma 75.1260(10)
_cell_formula_units_Z 4
_cell_length_a 11.3671(2)
_cell_length_b 15.9864(3)
_cell_length_c 25.3180(5)
_cell_measurement_temperature 150(2)
_cell_volume 4372.97(14)
_computing_cell_refinement 'DENZO-SMN (Otwinowski & Minor, 1996)'
_computing_data_collection 'COLLECT (Nonius, 1999)'
_computing_data_reduction 'DENZO-SMN (Otwinowski & Minor, 1996)'
_computing_molecular_graphics 'ORTEP3 for Windows (Farrugia, 1997)'
_computing_publication_material 'WC (Thornton-Pett, 2000)'
_computing_structure_refinement 'SHELXL-97 (Sheldrick, 1997)'
_computing_structure_solution 'SHELXS-97 (Sheldrick, 1990)'
_diffrn_ambient_temperature 150(2)
_diffrn_detector_area_resol_mean 9.091
_diffrn_measured_fraction_theta_full 0.977
_diffrn_measured_fraction_theta_max 0.977
_diffrn_measurement_device_type 'Nonius KappaCCD area detector diffractometer'
_diffrn_measurement_method
;
   Detector set at 30mm from sample with different 2theta offsets 
   1 degree phi exposures for chi=0 degree settings
   1 degree omega exposures for chi=90 degree settings
;
_diffrn_radiation_monochromator graphite
_diffrn_radiation_source 'fine-focus sealed tube'
_diffrn_radiation_type MoK\a
_diffrn_radiation_wavelength 0.71073
_diffrn_reflns_av_R_equivalents 0.0970
_diffrn_reflns_av_sigmaI/netI 0.0886
_diffrn_reflns_limit_h_max 14
_diffrn_reflns_limit_h_min -14
_diffrn_reflns_limit_k_max 19
_diffrn_reflns_limit_k_min -19
_diffrn_reflns_limit_l_max 31
_diffrn_reflns_limit_l_min -27
_diffrn_reflns_number 42596
_diffrn_reflns_theta_full 26.00
_diffrn_reflns_theta_max 26.00
_diffrn_reflns_theta_min 3.43
_exptl_absorpt_coefficient_mu 0.375
_exptl_absorpt_correction_T_max 0.9634
_exptl_absorpt_correction_T_min 0.9493
_exptl_absorpt_correction_type multi-scan
_exptl_absorpt_process_details
;
 Using multiple and symmetry-related data measurements via the program SORTAV
 See R.H. Blessing, Acta Cryst (1995), A51, 33-38 
;
_exptl_crystal_colour 'pale green'
_exptl_crystal_density_diffrn 1.312
_exptl_crystal_density_method 'not measured'
_exptl_crystal_description prism
_exptl_crystal_F_000 1768
_exptl_crystal_size_max 0.14
_exptl_crystal_size_mid 0.12
_exptl_crystal_size_min 0.10
_refine_diff_density_max 0.954
_refine_diff_density_min -0.732
_refine_diff_density_rms 0.082
_refine_ls_extinction_method none
_refine_ls_goodness_of_fit_ref 1.032
_refine_ls_hydrogen_treatment mixed
_refine_ls_matrix_type full
_refine_ls_number_parameters 979
_refine_ls_number_reflns 16775
_refine_ls_number_restraints 0
_refine_ls_restrained_S_all 1.032
_refine_ls_R_factor_all 0.0962
_refine_ls_R_factor_gt 0.0656
_refine_ls_shift/su_max 0.053
_refine_ls_shift/su_mean 0.001
_refine_ls_structure_factor_coef Fsqd
_refine_ls_weighting_details 'calc w=1/[\s^2^(Fo^2^)+(0.0762P)^2^+4.1386P] where P=(Fo^2^+2Fc^2^)/3'
_refine_ls_weighting_scheme calc
_refine_ls_wR_factor_gt 0.1603
_refine_ls_wR_factor_ref 0.1765
_reflns_number_gt 11825
_reflns_number_total 16775
_reflns_threshold_expression >2sigma(I)
_cod_data_source_file om010348i.cif
_cod_data_source_block tjw2
_cod_original_sg_symbol_H-M P-1
_cod_database_code 4077357

loop_
_symmetry_equiv_pos_as_xyz
'x, y, z'
'-x, -y, -z'

loop_
_atom_site_label
_atom_site_type_symbol
_atom_site_fract_x
_atom_site_fract_y
_atom_site_fract_z
_atom_site_U_iso_or_equiv
_atom_site_adp_type
_atom_site_occupancy
_atom_site_symmetry_multiplicity
_atom_site_calc_flag
_atom_site_refinement_flags
Zr1 Zr 0.35352(4) 0.01331(3) 0.754734(15) 0.03939(12) Uani 1 1 d .
B1 B 0.3403(5) -0.1160(3) 0.7039(2) 0.0461(11) Uani 1 1 d .
C2 C 0.2648(5) -0.1166(3) 0.75567(18) 0.0496(10) Uani 1 1 d .
H2 H 0.1787 -0.1066 0.7585 0.060 Uiso 1 1 calc R
C3 C 0.3459(5) -0.1348(3) 0.79890(19) 0.0516(11) Uani 1 1 d .
H3 H 0.3228 -0.1430 0.8358 0.062 Uiso 1 1 calc R
C4 C 0.4668(5) -0.1389(3) 0.7790(2) 0.0521(11) Uani 1 1 d .
H4 H 0.5362 -0.1491 0.8005 0.063 Uiso 1 1 calc R
C5 C 0.4676(5) -0.1254(3) 0.72235(19) 0.0520(11) Uani 1 1 d .
H5 H 0.5367 -0.1228 0.6996 0.062 Uiso 1 1 calc R
C6 C 0.2968(5) -0.1137(3) 0.64465(18) 0.0492(11) Uani 1 1 d .
C7 C 0.3787(5) -0.1451(3) 0.60479(19) 0.0553(12) Uani 1 1 d .
C8 C 0.3436(6) -0.1493(3) 0.5545(2) 0.0667(15) Uani 1 1 d .
C9 C 0.2240(7) -0.1237(4) 0.5419(2) 0.0729(17) Uani 1 1 d .
C10 C 0.1386(6) -0.0932(3) 0.5796(2) 0.0649(14) Uani 1 1 d .
C11 C 0.1769(5) -0.0889(3) 0.62923(19) 0.0545(12) Uani 1 1 d .
F7 F 0.4986(3) -0.1743(2) 0.61463(12) 0.0659(8) Uani 1 1 d .
F8 F 0.4280(4) -0.1795(2) 0.51816(13) 0.0904(11) Uani 1 1 d .
F9 F 0.1881(4) -0.1266(2) 0.49250(13) 0.0984(13) Uani 1 1 d .
F10 F 0.0197(4) -0.0679(2) 0.56724(15) 0.0883(11) Uani 1 1 d .
F11 F 0.0883(3) -0.0590(2) 0.66468(12) 0.0648(7) Uani 1 1 d .
C12 C 0.5176(4) 0.0534(3) 0.80244(18) 0.0493(10) Uani 1 1 d .
Si12 Si 0.58686(13) 0.00434(12) 0.86993(6) 0.0652(4) Uani 1 1 d .
C121 C 0.5105(7) -0.0755(7) 0.9123(3) 0.119(3) Uani 1 1 d .
H12A H 0.5558 -0.1010 0.9454 0.178 Uiso 1 1 calc R
H12B H 0.5084 -0.1224 0.8924 0.178 Uiso 1 1 calc R
H12C H 0.4271 -0.0451 0.9212 0.178 Uiso 1 1 calc R
C122 C 0.5789(8) 0.0946(6) 0.9066(3) 0.114(3) Uani 1 1 d .
H12D H 0.6083 0.0706 0.9431 0.171 Uiso 1 1 calc R
H12E H 0.4943 0.1291 0.9082 0.171 Uiso 1 1 calc R
H12F H 0.6296 0.1324 0.8880 0.171 Uiso 1 1 calc R
C123 C 0.7455(5) -0.0567(4) 0.8570(2) 0.0727(16) Uani 1 1 d .
H12G H 0.7868 -0.0180 0.8325 0.109 Uiso 1 1 calc R
H12H H 0.7444 -0.1076 0.8407 0.109 Uiso 1 1 calc R
H12I H 0.7890 -0.0767 0.8909 0.109 Uiso 1 1 calc R
C13 C 0.5701(4) 0.0304(3) 0.75297(17) 0.0475(10) Uani 1 1 d .
H13 H 0.6355 -0.0194 0.7501 0.057 Uiso 1 1 calc R
C14 C 0.5131(4) 0.0908(3) 0.70839(17) 0.0437(9) Uani 1 1 d .
Si14 Si 0.57533(11) 0.10150(8) 0.63825(5) 0.0447(3) Uani 1 1 d .
C141 C 0.5173(6) 0.2194(3) 0.6078(2) 0.0624(13) Uani 1 1 d .
H14A H 0.4282 0.2341 0.6068 0.094 Uiso 1 1 calc R
H14B H 0.5504 0.2295 0.5711 0.094 Uiso 1 1 calc R
H14C H 0.5428 0.2565 0.6294 0.094 Uiso 1 1 calc R
C142 C 0.7446(5) 0.0734(4) 0.6436(2) 0.0666(14) Uani 1 1 d .
H14D H 0.7672 0.1098 0.6665 0.100 Uiso 1 1 calc R
H14E H 0.7812 0.0844 0.6077 0.100 Uiso 1 1 calc R
H14F H 0.7740 0.0113 0.6592 0.100 Uiso 1 1 calc R
C143 C 0.5377(5) 0.0278(3) 0.59635(19) 0.0535(11) Uani 1 1 d .
H14G H 0.5712 -0.0336 0.6127 0.080 Uiso 1 1 calc R
H14H H 0.5729 0.0389 0.5602 0.080 Uiso 1 1 calc R
H14I H 0.4491 0.0392 0.5941 0.080 Uiso 1 1 calc R
C15 C 0.4209(4) 0.1547(3) 0.73231(18) 0.0456(10) Uani 1 1 d .
H15 H 0.3657 0.2041 0.7129 0.055 Uiso 1 1 calc R
C16 C 0.4254(4) 0.1328(3) 0.78790(18) 0.0463(10) Uani 1 1 d .
H16 H 0.3751 0.1655 0.8124 0.056 Uiso 1 1 calc R
N17 N 0.1651(3) 0.0791(2) 0.78470(14) 0.0436(8) Uani 1 1 d .
C17 C 0.0355(4) 0.1320(3) 0.77802(19) 0.0495(10) Uani 1 1 d .
C171 C -0.0294(5) 0.0798(4) 0.7513(2) 0.0613(13) Uani 1 1 d .
H17A H 0.0119 0.0687 0.7171 0.092 Uiso 1 1 calc R
H17B H -0.1139 0.1131 0.7446 0.092 Uiso 1 1 calc R
H17C H -0.0282 0.0237 0.7748 0.092 Uiso 1 1 calc R
C172 C 0.0431(5) 0.2177(3) 0.7416(2) 0.0565(12) Uani 1 1 d .
H17D H 0.0960 0.2455 0.7578 0.085 Uiso 1 1 calc R
H17E H -0.0385 0.2574 0.7372 0.085 Uiso 1 1 calc R
H17F H 0.0768 0.2053 0.7064 0.085 Uiso 1 1 calc R
C173 C -0.0267(5) 0.1530(4) 0.8312(2) 0.0671(14) Uani 1 1 d .
H17G H -0.0302 0.0981 0.8551 0.101 Uiso 1 1 calc R
H17H H -0.1095 0.1897 0.8243 0.101 Uiso 1 1 calc R
H17I H 0.0198 0.1845 0.8481 0.101 Uiso 1 1 calc R
C18 C 0.2269(4) 0.0391(3) 0.82537(18) 0.0453(10) Uani 1 1 d .
C19 C 0.1910(4) 0.0262(3) 0.88336(18) 0.0499(11) Uani 1 1 d .
C20 C 0.1462(5) -0.0447(4) 0.9068(2) 0.0582(12) Uani 1 1 d .
C21 C 0.1292(5) -0.0656(4) 0.9615(2) 0.0702(15) Uani 1 1 d .
C22 C 0.1544(5) -0.0136(5) 0.9945(2) 0.0737(17) Uani 1 1 d .
C23 C 0.1962(5) 0.0583(4) 0.97316(19) 0.0647(14) Uani 1 1 d .
C24 C 0.2144(4) 0.0763(4) 0.91800(19) 0.0561(12) Uani 1 1 d .
F20 F 0.1136(3) -0.0943(2) 0.87466(13) 0.0768(9) Uani 1 1 d .
F21 F 0.0818(4) -0.1345(3) 0.98149(15) 0.0935(11) Uani 1 1 d .
F22 F 0.1368(3) -0.0340(3) 1.04800(12) 0.0948(12) Uani 1 1 d .
F23 F 0.2203(3) 0.1094(3) 1.00514(13) 0.0891(11) Uani 1 1 d .
F24 F 0.2552(3) 0.1487(2) 0.89822(11) 0.0661(8) Uani 1 1 d .
C25 C 0.2628(4) 0.0772(3) 0.67081(17) 0.0414(9) Uani 1 1 d .
N26 N 0.2156(3) 0.1153(2) 0.63165(15) 0.0442(8) Uani 1 1 d .
C26 C 0.1513(5) 0.1663(3) 0.58303(18) 0.0510(11) Uani 1 1 d .
C261 C 0.1535(5) 0.2613(3) 0.5807(2) 0.0672(14) Uani 1 1 d .
H26A H 0.1270 0.2790 0.6156 0.101 Uiso 1 1 calc R
H26B H 0.0985 0.2987 0.5528 0.101 Uiso 1 1 calc R
H26C H 0.2365 0.2676 0.5723 0.101 Uiso 1 1 calc R
C262 C 0.2171(6) 0.1292(4) 0.5350(2) 0.0746(16) Uani 1 1 d .
H26D H 0.3005 0.1362 0.5327 0.112 Uiso 1 1 calc R
H26E H 0.1742 0.1608 0.5021 0.112 Uiso 1 1 calc R
H26F H 0.2190 0.0667 0.5392 0.112 Uiso 1 1 calc R
C263 C 0.0210(5) 0.1563(4) 0.5890(3) 0.0719(15) Uani 1 1 d .
H26G H 0.0219 0.0940 0.5930 0.108 Uiso 1 1 calc R
H26H H -0.0248 0.1889 0.5570 0.108 Uiso 1 1 calc R
H26I H -0.0178 0.1796 0.6208 0.108 Uiso 1 1 calc R
Zr2 Zr 0.19940(4) -0.45971(2) 0.709098(16) 0.03963(12) Uani 1 1 d .
B27 B 0.1115(5) -0.5880(3) 0.7686(2) 0.0499(12) Uani 1 1 d .
C28 C 0.0535(5) -0.5556(3) 0.7129(2) 0.0523(11) Uani 1 1 d .
H28 H -0.0294 -0.5268 0.7059 0.063 Uiso 1 1 calc R
C29 C 0.1488(5) -0.5770(3) 0.6734(2) 0.0532(11) Uani 1 1 d .
H29 H 0.1377 -0.5672 0.6357 0.064 Uiso 1 1 calc R
C30 C 0.2612(5) -0.6149(3) 0.6995(2) 0.0507(11) Uani 1 1 d .
H30 H 0.3367 -0.6347 0.6817 0.061 Uiso 1 1 calc R
C31 C 0.2464(4) -0.6194(3) 0.75558(19) 0.0481(10) Uani 1 1 d .
H31 H 0.3099 -0.6388 0.7809 0.058 Uiso 1 1 calc R
C32 C 0.0443(5) -0.6023(3) 0.8247(2) 0.0576(12) Uani 1 1 d .
C33 C -0.0791(6) -0.5964(4) 0.8298(3) 0.089(2) Uani 1 1 d .
C34 C -0.1355(7) -0.6205(5) 0.8786(4) 0.114(3) Uani 1 1 d .
C35 C -0.0704(8) -0.6509(5) 0.9235(3) 0.101(3) Uani 1 1 d .
C36 C 0.0523(7) -0.6592(4) 0.9216(2) 0.0784(18) Uani 1 1 d .
C37 C 0.1068(6) -0.6357(4) 0.8723(2) 0.0677(14) Uani 1 1 d .
F33 F -0.1507(3) -0.5674(4) 0.78590(19) 0.135(2) Uani 1 1 d .
F34 F -0.2579(4) -0.6162(5) 0.8785(3) 0.192(4) Uani 1 1 d .
F35 F -0.1250(5) -0.6746(3) 0.97116(19) 0.1337(19) Uani 1 1 d .
F36 F 0.1178(5) -0.6903(3) 0.96606(16) 0.1166(15) Uani 1 1 d .
F37 F 0.2271(4) -0.6456(3) 0.87271(14) 0.1025(14) Uani 1 1 d .
C38 C 0.0430(4) -0.3183(3) 0.66959(17) 0.0443(10) Uani 1 1 d .
Si38 Si -0.11298(12) -0.26230(9) 0.69117(6) 0.0560(3) Uani 1 1 d .
C381 C -0.1007(6) -0.1826(4) 0.7342(2) 0.0742(16) Uani 1 1 d .
H38A H -0.0511 -0.2136 0.7654 0.111 Uiso 1 1 calc R
H38B H -0.1822 -0.1539 0.7464 0.111 Uiso 1 1 calc R
H38C H -0.0624 -0.1383 0.7136 0.111 Uiso 1 1 calc R
C382 C -0.2004(5) -0.3418(4) 0.7259(3) 0.0795(18) Uani 1 1 d .
H38D H -0.2115 -0.3794 0.7010 0.119 Uiso 1 1 calc R
H38E H -0.2801 -0.3094 0.7377 0.119 Uiso 1 1 calc R
H38F H -0.1552 -0.3782 0.7572 0.119 Uiso 1 1 calc R
C383 C -0.1910(5) -0.2023(5) 0.6282(3) 0.0816(18) Uani 1 1 d .
H38G H -0.1435 -0.1627 0.6089 0.122 Uiso 1 1 calc R
H38H H -0.2723 -0.1680 0.6369 0.122 Uiso 1 1 calc R
H38I H -0.1983 -0.2444 0.6057 0.122 Uiso 1 1 calc R
C39 C 0.0675(4) -0.3729(3) 0.63054(18) 0.0445(9) Uani 1 1 d .
H39 H 0.0093 -0.3983 0.6185 0.053 Uiso 1 1 calc R
C40 C 0.1895(4) -0.3857(3) 0.61112(17) 0.0421(9) Uani 1 1 d .
Si40 Si 0.25141(12) -0.43631(8) 0.55073(5) 0.0469(3) Uani 1 1 d .
C401 C 0.1258(5) -0.4700(5) 0.5227(2) 0.0720(15) Uani 1 1 d .
H40A H 0.1572 -0.4998 0.4922 0.108 Uiso 1 1 calc R
H40B H 0.0604 -0.4178 0.5106 0.108 Uiso 1 1 calc R
H40C H 0.0939 -0.5099 0.5505 0.108 Uiso 1 1 calc R
C402 C 0.2965(6) -0.3501(4) 0.5006(2) 0.0691(15) Uani 1 1 d .
H40D H 0.3643 -0.3333 0.5143 0.104 Uiso 1 1 calc R
H40E H 0.2272 -0.2986 0.4938 0.104 Uiso 1 1 calc R
H40F H 0.3220 -0.3726 0.4670 0.104 Uiso 1 1 calc R
C403 C 0.3846(5) -0.5314(4) 0.5639(2) 0.0689(15) Uani 1 1 d .
H40G H 0.4134 -0.5525 0.5302 0.103 Uiso 1 1 calc R
H40H H 0.3613 -0.5785 0.5894 0.103 Uiso 1 1 calc R
H40I H 0.4498 -0.5136 0.5790 0.103 Uiso 1 1 calc R
C41 C 0.2422(4) -0.3350(3) 0.63925(17) 0.0451(10) Uani 1 1 d .
H41 H 0.3233 -0.3288 0.6344 0.054 Uiso 1 1 calc R
C42 C 0.1552(4) -0.2957(3) 0.67534(17) 0.0446(10) Uani 1 1 d .
H42 H 0.1686 -0.2601 0.6995 0.053 Uiso 1 1 calc R
N43 N 0.3677(3) -0.4581(2) 0.75186(15) 0.0465(8) Uani 1 1 d .
C43 C 0.4336(4) -0.4441(3) 0.79776(19) 0.0527(11) Uani 1 1 d .
C431 C 0.3777(8) -0.3477(4) 0.8036(3) 0.098(2) Uani 1 1 d .
H43A H 0.3952 -0.3092 0.7709 0.148 Uiso 1 1 calc R
H43B H 0.4129 -0.3347 0.8345 0.148 Uiso 1 1 calc R
H43C H 0.2894 -0.3380 0.8090 0.148 Uiso 1 1 calc R
C432 C 0.5677(6) -0.4589(6) 0.7896(3) 0.100(2) Uani 1 1 d .
H43D H 0.6036 -0.5207 0.7870 0.149 Uiso 1 1 calc R
H43E H 0.6026 -0.4441 0.8200 0.149 Uiso 1 1 calc R
H43F H 0.5851 -0.4217 0.7563 0.149 Uiso 1 1 calc R
C433 C 0.4064(8) -0.5066(5) 0.8462(3) 0.095(2) Uani 1 1 d .
H43G H 0.3191 -0.5040 0.8479 0.143 Uiso 1 1 calc R
H43H H 0.4293 -0.4900 0.8788 0.143 Uiso 1 1 calc R
H43I H 0.4529 -0.5665 0.8435 0.143 Uiso 1 1 calc R
C44 C 0.4048(4) -0.4850(3) 0.70831(18) 0.0457(10) Uani 1 1 d .
C45 C 0.5311(4) -0.5153(3) 0.6871(2) 0.0528(11) Uani 1 1 d .
C46 C 0.5912(4) -0.4610(3) 0.6541(2) 0.0561(12) Uani 1 1 d .
C47 C 0.7033(5) -0.4909(4) 0.6307(2) 0.0652(14) Uani 1 1 d .
C48 C 0.7605(5) -0.5793(5) 0.6410(2) 0.0692(15) Uani 1 1 d .
C49 C 0.7054(5) -0.6345(4) 0.6729(3) 0.0707(16) Uani 1 1 d .
C50 C 0.5913(5) -0.6035(3) 0.6958(2) 0.0632(13) Uani 1 1 d .
F46 F 0.5406(3) -0.3745(2) 0.64401(14) 0.0709(8) Uani 1 1 d .
F47 F 0.7602(3) -0.4343(3) 0.59989(15) 0.0902(11) Uani 1 1 d .
F48 F 0.8694(3) -0.6098(3) 0.61860(16) 0.0962(12) Uani 1 1 d .
F49 F 0.7581(3) -0.7218(2) 0.6835(2) 0.1058(14) Uani 1 1 d .
F50 F 0.5404(3) -0.6606(2) 0.72947(17) 0.0869(11) Uani 1 1 d .
C51 C 0.1014(5) -0.4133(3) 0.78780(19) 0.0518(11) Uani 1 1 d .
N52 N 0.0597(5) -0.3884(3) 0.82597(18) 0.0652(12) Uani 1 1 d .
C52 C 0.0090(8) -0.3579(4) 0.8765(2) 0.088(2) Uani 1 1 d .
C521 C -0.1337(9) -0.3357(7) 0.8714(4) 0.139(4) Uani 1 1 d .
H52A H -0.1591 -0.2897 0.8402 0.209 Uiso 1 1 calc R
H52B H -0.1726 -0.3151 0.9040 0.209 Uiso 1 1 calc R
H52C H -0.1579 -0.3885 0.8669 0.209 Uiso 1 1 calc R
C522 C 0.0475(9) -0.2764(4) 0.8805(3) 0.100(2) Uani 1 1 d .
H52D H 0.1364 -0.2901 0.8821 0.150 Uiso 1 1 calc R
H52E H 0.0114 -0.2543 0.9131 0.150 Uiso 1 1 calc R
H52F H 0.0197 -0.2317 0.8489 0.150 Uiso 1 1 calc R
C523 C 0.0555(13) -0.4332(5) 0.9219(3) 0.164(5) Uani 1 1 d .
H52G H 0.0355 -0.4863 0.9151 0.246 Uiso 1 1 calc R
H52H H 0.0170 -0.4181 0.9559 0.246 Uiso 1 1 calc R
H52I H 0.1440 -0.4438 0.9242 0.246 Uiso 1 1 calc R

loop_
_atom_site_aniso_label
_atom_site_aniso_U_11
_atom_site_aniso_U_22
_atom_site_aniso_U_33
_atom_site_aniso_U_23
_atom_site_aniso_U_13
_atom_site_aniso_U_12
Zr1 0.0485(2) 0.0330(2) 0.0362(2) -0.00661(16) -0.00133(16) -0.00856(17)
B1 0.067(3) 0.031(2) 0.043(3) -0.010(2) 0.001(2) -0.015(2)
C2 0.065(3) 0.038(2) 0.048(2) -0.0055(19) 0.001(2) -0.019(2)
C3 0.076(3) 0.032(2) 0.046(2) -0.0028(18) 0.003(2) -0.016(2)
C4 0.062(3) 0.035(2) 0.056(3) -0.006(2) -0.004(2) -0.007(2)
C5 0.066(3) 0.035(2) 0.053(3) -0.010(2) 0.004(2) -0.007(2)
C6 0.074(3) 0.037(2) 0.044(2) -0.0085(18) -0.002(2) -0.025(2)
C7 0.082(4) 0.039(3) 0.050(3) -0.012(2) 0.007(2) -0.025(2)
C8 0.115(5) 0.046(3) 0.051(3) -0.024(2) 0.014(3) -0.036(3)
C9 0.127(6) 0.053(3) 0.049(3) -0.011(2) -0.019(3) -0.035(3)
C10 0.088(4) 0.041(3) 0.072(4) -0.010(2) -0.022(3) -0.023(3)
C11 0.079(3) 0.037(2) 0.053(3) -0.012(2) -0.006(2) -0.021(2)
F7 0.086(2) 0.0539(17) 0.0655(18) -0.0271(14) 0.0184(15) -0.0236(15)
F8 0.150(3) 0.079(2) 0.0559(18) -0.0327(17) 0.0273(19) -0.045(2)
F9 0.179(4) 0.070(2) 0.0567(19) -0.0125(17) -0.027(2) -0.043(2)
F10 0.114(3) 0.069(2) 0.091(2) -0.0134(18) -0.041(2) -0.029(2)
F11 0.0717(18) 0.0604(18) 0.0666(18) -0.0169(14) -0.0057(14) -0.0190(15)
C12 0.050(2) 0.054(3) 0.047(2) -0.015(2) 0.0038(19) -0.015(2)
Si12 0.0569(8) 0.0888(12) 0.0448(7) -0.0218(7) -0.0060(6) -0.0003(7)
C121 0.090(5) 0.181(9) 0.060(4) 0.026(5) -0.014(3) -0.019(5)
C122 0.140(7) 0.109(6) 0.088(5) -0.054(5) -0.039(5) 0.012(5)
C123 0.060(3) 0.093(4) 0.054(3) -0.020(3) -0.009(2) 0.008(3)
C13 0.046(2) 0.054(3) 0.041(2) -0.011(2) 0.0012(18) -0.009(2)
C14 0.052(2) 0.037(2) 0.044(2) -0.0108(18) -0.0004(18) -0.0117(19)
Si14 0.0523(7) 0.0396(7) 0.0439(6) -0.0103(5) 0.0041(5) -0.0136(5)
C141 0.092(4) 0.044(3) 0.052(3) -0.007(2) 0.007(3) -0.023(3)
C142 0.053(3) 0.084(4) 0.062(3) -0.016(3) 0.002(2) -0.016(3)
C143 0.063(3) 0.049(3) 0.049(3) -0.013(2) 0.006(2) -0.013(2)
C15 0.051(2) 0.034(2) 0.053(3) -0.0129(19) 0.0039(19) -0.0097(18)
C16 0.054(3) 0.043(2) 0.050(2) -0.023(2) 0.0047(19) -0.017(2)
N17 0.051(2) 0.040(2) 0.043(2) -0.0113(16) -0.0012(16) -0.0146(16)
C17 0.052(3) 0.044(3) 0.051(3) -0.009(2) -0.003(2) -0.008(2)
C171 0.050(3) 0.062(3) 0.076(3) -0.013(3) -0.007(2) -0.017(2)
C172 0.054(3) 0.044(3) 0.069(3) -0.010(2) 0.001(2) -0.009(2)
C173 0.059(3) 0.070(4) 0.062(3) -0.014(3) 0.003(2) 0.002(3)
C18 0.052(2) 0.039(2) 0.046(2) -0.0119(19) 0.0012(19) -0.0114(19)
C19 0.050(3) 0.050(3) 0.045(2) -0.005(2) -0.0004(19) -0.007(2)
C20 0.062(3) 0.059(3) 0.052(3) -0.009(2) 0.008(2) -0.015(2)
C21 0.070(3) 0.068(4) 0.064(3) 0.005(3) 0.015(3) -0.016(3)
C22 0.063(3) 0.113(5) 0.036(3) -0.001(3) 0.005(2) -0.016(3)
C23 0.058(3) 0.097(4) 0.040(3) -0.020(3) 0.004(2) -0.018(3)
C24 0.056(3) 0.068(3) 0.046(3) -0.012(2) 0.003(2) -0.018(2)
F20 0.096(2) 0.072(2) 0.073(2) -0.0200(17) 0.0251(17) -0.0418(18)
F21 0.106(3) 0.081(3) 0.083(2) 0.0084(19) 0.034(2) -0.029(2)
F22 0.085(2) 0.149(4) 0.0409(16) 0.0030(19) 0.0092(15) -0.028(2)
F23 0.088(2) 0.141(3) 0.0545(18) -0.041(2) 0.0044(16) -0.041(2)
F24 0.082(2) 0.073(2) 0.0531(16) -0.0259(15) 0.0116(14) -0.0310(16)
C25 0.050(2) 0.031(2) 0.045(2) -0.0083(18) -0.0027(19) -0.0106(18)
N26 0.050(2) 0.037(2) 0.048(2) -0.0099(16) -0.0025(16) -0.0127(16)
C26 0.069(3) 0.038(2) 0.043(2) -0.0015(19) -0.014(2) -0.010(2)
C261 0.078(4) 0.044(3) 0.078(4) 0.003(3) -0.022(3) -0.016(3)
C262 0.105(5) 0.067(4) 0.043(3) -0.002(2) -0.006(3) -0.010(3)
C263 0.067(3) 0.065(4) 0.085(4) 0.002(3) -0.025(3) -0.023(3)
Zr2 0.0467(2) 0.0269(2) 0.0448(2) -0.00660(16) 0.00168(17) -0.00856(16)
B27 0.061(3) 0.026(2) 0.062(3) -0.009(2) 0.008(2) -0.010(2)
C28 0.063(3) 0.032(2) 0.065(3) -0.007(2) -0.004(2) -0.017(2)
C29 0.070(3) 0.037(2) 0.056(3) -0.010(2) 0.002(2) -0.018(2)
C30 0.062(3) 0.028(2) 0.061(3) -0.013(2) 0.008(2) -0.0102(19)
C31 0.053(3) 0.031(2) 0.059(3) -0.0005(19) -0.002(2) -0.0132(19)
C32 0.076(3) 0.032(2) 0.063(3) -0.003(2) 0.015(3) -0.017(2)
C33 0.072(4) 0.069(4) 0.096(5) 0.027(3) 0.022(3) 0.002(3)
C34 0.085(5) 0.096(6) 0.121(6) 0.036(5) 0.048(5) -0.002(4)
C35 0.126(6) 0.065(4) 0.090(5) 0.015(4) 0.050(5) -0.017(4)
C36 0.125(6) 0.060(4) 0.056(3) -0.003(3) 0.012(3) -0.041(4)
C37 0.093(4) 0.053(3) 0.063(3) -0.007(3) 0.006(3) -0.034(3)
F33 0.059(2) 0.169(5) 0.123(3) 0.072(3) 0.011(2) -0.002(2)
F34 0.082(3) 0.235(7) 0.178(5) 0.099(5) 0.050(3) -0.002(4)
F35 0.159(4) 0.108(4) 0.101(3) 0.020(3) 0.067(3) -0.018(3)
F36 0.164(4) 0.140(4) 0.060(2) 0.002(2) 0.002(2) -0.079(3)
F37 0.111(3) 0.153(4) 0.058(2) 0.009(2) -0.0114(19) -0.076(3)
C38 0.051(2) 0.031(2) 0.047(2) -0.0051(18) 0.0041(18) -0.0045(18)
Si38 0.0513(7) 0.0439(7) 0.0654(8) -0.0100(6) 0.0121(6) -0.0014(6)
C381 0.093(4) 0.041(3) 0.079(4) -0.014(3) 0.029(3) -0.003(3)
C382 0.065(3) 0.069(4) 0.104(5) -0.022(3) 0.033(3) -0.021(3)
C383 0.062(3) 0.077(4) 0.087(4) -0.009(3) 0.001(3) 0.012(3)
C39 0.050(2) 0.030(2) 0.050(2) -0.0044(18) -0.0002(19) -0.0072(18)
C40 0.044(2) 0.031(2) 0.048(2) -0.0054(17) 0.0033(18) -0.0066(17)
Si40 0.0532(7) 0.0400(7) 0.0453(7) -0.0093(5) 0.0034(5) -0.0070(5)
C401 0.078(4) 0.091(4) 0.053(3) -0.024(3) 0.000(3) -0.025(3)
C402 0.083(4) 0.056(3) 0.061(3) -0.010(3) 0.020(3) -0.009(3)
C403 0.082(4) 0.053(3) 0.061(3) -0.015(3) 0.011(3) 0.002(3)
C41 0.052(2) 0.032(2) 0.049(2) -0.0021(18) 0.0044(19) -0.0097(18)
C42 0.061(3) 0.025(2) 0.045(2) -0.0034(17) 0.0005(19) -0.0094(18)
N43 0.057(2) 0.0312(19) 0.051(2) -0.0056(16) -0.0021(17) -0.0112(16)
C43 0.058(3) 0.050(3) 0.055(3) -0.008(2) -0.006(2) -0.019(2)
C431 0.123(6) 0.058(4) 0.121(6) -0.034(4) -0.043(5) -0.011(4)
C432 0.079(4) 0.156(8) 0.078(4) -0.040(5) -0.008(3) -0.041(5)
C433 0.146(7) 0.088(5) 0.063(4) 0.000(3) -0.021(4) -0.054(5)
C44 0.053(2) 0.032(2) 0.054(3) -0.0066(19) -0.001(2) -0.0150(19)
C45 0.053(3) 0.046(3) 0.059(3) -0.015(2) -0.004(2) -0.008(2)
C46 0.052(3) 0.048(3) 0.065(3) -0.011(2) -0.001(2) -0.006(2)
C47 0.059(3) 0.079(4) 0.058(3) -0.016(3) 0.000(2) -0.015(3)
C48 0.044(3) 0.089(4) 0.080(4) -0.041(3) 0.002(2) -0.009(3)
C49 0.055(3) 0.054(3) 0.103(5) -0.036(3) -0.021(3) 0.007(3)
C50 0.056(3) 0.042(3) 0.092(4) -0.015(3) -0.010(3) -0.009(2)
F46 0.0570(17) 0.0515(18) 0.097(2) 0.0004(16) 0.0113(15) -0.0119(13)
F47 0.066(2) 0.114(3) 0.082(2) -0.007(2) 0.0179(17) -0.019(2)
F48 0.0516(18) 0.127(3) 0.106(3) -0.059(3) 0.0023(17) 0.0103(19)
F49 0.068(2) 0.065(2) 0.182(4) -0.049(3) -0.029(2) 0.0134(17)
F50 0.0657(19) 0.0435(18) 0.142(3) 0.0046(19) -0.0123(19) -0.0076(15)
C51 0.071(3) 0.034(2) 0.052(3) -0.010(2) 0.009(2) -0.016(2)
N52 0.096(3) 0.047(2) 0.056(3) -0.015(2) 0.018(2) -0.024(2)
C52 0.143(6) 0.068(4) 0.060(3) -0.031(3) 0.035(4) -0.031(4)
C521 0.150(8) 0.151(9) 0.141(8) -0.084(7) 0.087(7) -0.062(7)
C522 0.177(8) 0.059(4) 0.071(4) -0.030(3) 0.013(4) -0.033(4)
C523 0.358(16) 0.065(5) 0.047(4) -0.006(3) 0.051(6) -0.027(7)

loop_
_atom_type_symbol
_atom_type_description
_atom_type_scat_dispersion_real
_atom_type_scat_dispersion_imag
_atom_type_scat_source
C C 0.0033 0.0016 'International Tables Vol C Tables 4.2.6.8 and 6.1.1.4'
H H 0.0000 0.0000 'International Tables Vol C Tables 4.2.6.8 and 6.1.1.4'
B B 0.0013 0.0007 'International Tables Vol C Tables 4.2.6.8 and 6.1.1.4'
F F 0.0171 0.0103 'International Tables Vol C Tables 4.2.6.8 and 6.1.1.4'
N N 0.0061 0.0033 'International Tables Vol C Tables 4.2.6.8 and 6.1.1.4'
Si Si 0.0817 0.0704 'International Tables Vol C Tables 4.2.6.8 and 6.1.1.4'
Zr Zr -2.9673 0.5597 'International Tables Vol C Tables 4.2.6.8 and 6.1.1.4'

loop_
_geom_angle_atom_site_label_1
_geom_angle_atom_site_label_2
_geom_angle_atom_site_label_3
_geom_angle
C2 Zr1 B1 33.92(16)
N17 Zr1 B1 110.15(15)
C3 Zr1 B1 55.09(15)
C4 Zr1 B1 55.37(17)
C5 Zr1 B1 33.79(18)
C12 Zr1 B1 136.51(16)
C13 Zr1 B1 111.14(16)
C14 Zr1 B1 109.90(16)
C15 Zr1 B1 136.96(15)
C16 Zr1 B1 163.05(16)
C18 Zr1 B1 118.37(17)
C25 Zr1 B1 71.98(16)
C18 Zr1 N17 32.28(14)
C18 Zr1 C25 113.63(16)
N17 Zr1 C25 81.36(14)
C18 Zr1 C4 104.52(16)
N17 Zr1 C4 127.94(15)
C25 Zr1 C4 125.15(15)
C18 Zr1 C3 77.22(16)
N17 Zr1 C3 94.60(15)
C25 Zr1 C3 121.79(15)
C4 Zr1 C3 33.91(16)
C18 Zr1 C5 132.77(16)
N17 Zr1 C5 140.95(15)
C25 Zr1 C5 93.43(15)
C4 Zr1 C5 33.11(16)
C3 Zr1 C5 55.55(16)
C18 Zr1 C2 84.85(15)
N17 Zr1 C2 84.73(14)
C25 Zr1 C2 89.12(15)
C4 Zr1 C2 56.01(17)
C3 Zr1 C2 33.05(16)
C5 Zr1 C2 56.40(16)
C18 Zr1 C15 101.25(15)
N17 Zr1 C15 94.08(13)
C25 Zr1 C15 77.53(14)
C4 Zr1 C15 132.00(16)
C3 Zr1 C15 159.85(16)
C5 Zr1 C15 122.73(15)
C2 Zr1 C15 166.62(15)
C18 Zr1 C13 121.35(15)
N17 Zr1 C13 138.63(14)
C25 Zr1 C13 109.83(14)
C4 Zr1 C13 79.06(16)
C3 Zr1 C13 110.33(16)
C5 Zr1 C13 79.58(16)
C2 Zr1 C13 133.36(16)
C15 Zr1 C13 52.94(15)
C18 Zr1 C16 78.02(15)
N17 Zr1 C16 85.89(13)
C25 Zr1 C16 106.53(15)
C4 Zr1 C16 119.14(16)
C3 Zr1 C16 131.24(15)
C5 Zr1 C16 132.05(16)
C2 Zr1 C16 160.31(15)
C15 Zr1 C16 31.75(14)
C13 Zr1 C16 52.80(15)
C18 Zr1 C12 88.99(15)
N17 Zr1 C12 110.19(13)
C25 Zr1 C12 129.94(15)
C4 Zr1 C12 86.81(16)
C3 Zr1 C12 106.09(16)
C5 Zr1 C12 102.75(16)
C2 Zr1 C12 138.93(16)
C15 Zr1 C12 53.78(15)
C13 Zr1 C12 32.36(14)
C16 Zr1 C12 32.56(15)
C18 Zr1 C14 131.67(14)
N17 Zr1 C14 126.43(13)
C25 Zr1 C14 78.81(14)
C4 Zr1 C14 103.90(15)
C3 Zr1 C14 137.78(16)
C5 Zr1 C14 89.65(15)
C2 Zr1 C14 143.39(14)
C15 Zr1 C14 33.10(13)
C13 Zr1 C14 32.21(14)
C16 Zr1 C14 54.03(13)
C12 Zr1 C14 54.66(14)
C5 B1 C2 103.5(4)
C5 B1 C6 128.3(4)
C2 B1 C6 128.0(4)
C5 B1 Zr1 67.6(2)
C2 B1 Zr1 68.1(2)
C6 B1 Zr1 131.0(3)
C3 C2 B1 107.7(4)
C3 C2 Zr1 70.5(2)
B1 C2 Zr1 78.0(3)
C2 C3 C4 110.2(4)
C2 C3 Zr1 76.5(3)
C4 C3 Zr1 72.3(3)
C5 C4 C3 109.4(4)
C5 C4 Zr1 76.7(3)
C3 C4 Zr1 73.8(3)
C4 C5 B1 108.8(4)
C4 C5 Zr1 70.2(3)
B1 C5 Zr1 78.6(3)
C11 C6 C7 113.7(4)
C11 C6 B1 124.3(4)
C7 C6 B1 121.7(5)
F7 C7 C8 116.2(5)
F7 C7 C6 120.4(4)
C8 C7 C6 123.4(5)
F8 C8 C9 120.2(5)
F8 C8 C7 119.9(6)
C9 C8 C7 119.9(5)
F9 C9 C8 120.7(6)
F9 C9 C10 119.9(6)
C8 C9 C10 119.5(5)
F10 C10 C11 121.3(5)
F10 C10 C9 119.6(5)
C11 C10 C9 119.1(6)
F11 C11 C10 116.2(5)
F11 C11 C6 119.4(4)
C10 C11 C6 124.4(5)
C13 C12 C16 105.1(4)
C13 C12 Si12 124.5(4)
C16 C12 Si12 128.5(3)
C13 C12 Zr1 73.3(3)
C16 C12 Zr1 73.5(2)
Si12 C12 Zr1 129.9(2)
C122 Si12 C123 112.9(4)
C122 Si12 C121 107.9(5)
C123 Si12 C121 107.0(4)
C122 Si12 C12 107.7(3)
C123 Si12 C12 106.5(2)
C121 Si12 C12 114.9(3)
C14 C13 C12 111.8(4)
C14 C13 Zr1 74.6(3)
C12 C13 Zr1 74.3(3)
C13 C14 C15 104.1(4)
C13 C14 Si14 125.6(3)
C15 C14 Si14 128.0(3)
C13 C14 Zr1 73.2(2)
C15 C14 Zr1 72.2(2)
Si14 C14 Zr1 131.9(2)
C143 Si14 C14 115.5(2)
C143 Si14 C141 111.2(2)
C14 Si14 C141 105.9(2)
C143 Si14 C142 107.5(2)
C14 Si14 C142 106.4(2)
C141 Si14 C142 110.2(3)
C16 C15 C14 109.7(4)
C16 C15 Zr1 74.9(2)
C14 C15 Zr1 74.7(2)
C15 C16 C12 109.3(4)
C15 C16 Zr1 73.3(2)
C12 C16 Zr1 74.0(2)
C18 N17 C17 132.7(4)
C18 N17 Zr1 72.7(3)
C17 N17 Zr1 154.5(3)
N17 C17 C171 106.5(4)
N17 C17 C172 104.9(4)
C171 C17 C172 111.6(4)
N17 C17 C173 112.8(4)
C171 C17 C173 111.8(4)
C172 C17 C173 109.0(4)
N17 C18 C19 130.4(4)
N17 C18 Zr1 75.0(3)
C19 C18 Zr1 154.2(3)
C24 C19 C20 115.6(4)
C24 C19 C18 122.5(4)
C20 C19 C18 121.4(4)
F20 C20 C21 118.4(5)
F20 C20 C19 119.0(4)
C21 C20 C19 122.6(5)
F21 C21 C22 121.0(5)
F21 C21 C20 119.3(6)
C22 C21 C20 119.6(5)
F22 C22 C23 120.8(6)
F22 C22 C21 119.3(6)
C23 C22 C21 119.9(5)
F23 C23 C22 120.1(5)
F23 C23 C24 121.0(5)
C22 C23 C24 118.8(5)
F24 C24 C19 119.4(4)
F24 C24 C23 117.1(5)
C19 C24 C23 123.5(5)
N26 C25 Zr1 173.8(3)
C25 N26 C26 177.5(4)
N26 C26 C261 107.4(4)
N26 C26 C262 107.8(4)
C261 C26 C262 111.8(5)
N26 C26 C263 106.9(4)
C261 C26 C263 110.8(4)
C262 C26 C263 111.8(5)
N43 Zr2 B27 105.49(15)
C28 Zr2 B27 34.23(16)
C29 Zr2 B27 55.77(16)
C30 Zr2 B27 54.91(16)
C31 Zr2 B27 33.64(16)
C38 Zr2 B27 116.96(16)
C39 Zr2 B27 114.38(16)
C40 Zr2 B27 135.89(15)
C41 Zr2 B27 166.98(16)
C42 Zr2 B27 144.36(15)
C44 Zr2 B27 114.63(17)
C51 Zr2 B27 69.54(16)
C44 Zr2 N43 32.41(14)
C44 Zr2 C51 114.63(17)
N43 Zr2 C51 82.24(16)
C44 Zr2 C29 107.91(16)
N43 Zr2 C29 130.52(15)
C51 Zr2 C29 120.70(16)
C44 Zr2 C30 78.78(16)
N43 Zr2 C30 96.86(15)
C51 Zr2 C30 122.12(16)
C29 Zr2 C30 33.74(17)
C44 Zr2 C28 134.33(16)
N43 Zr2 C28 138.51(15)
C51 Zr2 C28 87.40(16)
C29 Zr2 C28 33.92(16)
C30 Zr2 C28 56.04(16)
C44 Zr2 C42 96.68(15)
N43 Zr2 C42 91.64(14)
C51 Zr2 C42 82.50(15)
C29 Zr2 C42 131.47(16)
C30 Zr2 C42 154.76(15)
C28 Zr2 C42 126.73(15)
C44 Zr2 C39 123.69(15)
N43 Zr2 C39 139.87(14)
C51 Zr2 C39 107.07(16)
C29 Zr2 C39 78.95(16)
C30 Zr2 C39 109.20(15)
C28 Zr2 C39 81.55(15)
C42 Zr2 C39 52.76(14)
C44 Zr2 C41 76.27(15)
N43 Zr2 C41 87.53(14)
C51 Zr2 C41 113.51(15)
C29 Zr2 C41 115.29(16)
C30 Zr2 C41 124.30(15)
C28 Zr2 C41 132.96(16)
C42 Zr2 C41 32.19(14)
C39 Zr2 C41 52.67(15)
C44 Zr2 C40 91.64(15)
N43 Zr2 C40 114.40(13)
C51 Zr2 C40 132.23(15)
C29 Zr2 C40 83.37(15)
C30 Zr2 C40 100.92(15)
C28 Zr2 C40 102.24(15)
C42 Zr2 C40 54.11(14)
C39 Zr2 C40 32.38(13)
C41 Zr2 C40 32.57(14)
C44 Zr2 C31 82.33(15)
N43 Zr2 C31 83.37(14)
C51 Zr2 C31 90.86(15)
C29 Zr2 C31 55.76(16)
C30 Zr2 C31 32.68(15)
C28 Zr2 C31 56.62(16)
C42 Zr2 C31 172.19(15)
C39 Zr2 C31 133.88(15)
C41 Zr2 C31 152.58(14)
C40 Zr2 C31 133.54(14)
C44 Zr2 C38 128.04(15)
N43 Zr2 C38 122.55(13)
C51 Zr2 C38 78.58(15)
C29 Zr2 C38 105.58(16)
C30 Zr2 C38 138.77(16)
C28 Zr2 C38 94.11(15)
C42 Zr2 C38 32.63(14)
C39 Zr2 C38 31.84(14)
C41 Zr2 C38 53.68(14)
C40 Zr2 C38 54.35(13)
C31 Zr2 C38 149.57(14)
C31 B27 C28 103.4(4)
C31 B27 C32 128.0(5)
C28 B27 C32 127.6(5)
C31 B27 Zr2 68.1(2)
C28 B27 Zr2 66.8(2)
C32 B27 Zr2 136.6(3)
C29 C28 B27 107.3(4)
C29 C28 Zr2 69.7(2)
B27 C28 Zr2 79.0(3)
C30 C29 C28 109.4(4)
C30 C29 Zr2 74.0(3)
C28 C29 Zr2 76.4(3)
C31 C30 C29 111.1(4)
C31 C30 Zr2 77.4(2)
C29 C30 Zr2 72.3(3)
C30 C31 B27 108.5(4)
C30 C31 Zr2 69.9(2)
B27 C31 Zr2 78.3(3)
C33 C32 C37 113.8(5)
C33 C32 B27 123.0(5)
C37 C32 B27 122.4(5)
F33 C33 C32 120.0(5)
F33 C33 C34 117.1(6)
C32 C33 C34 122.9(7)
C35 C34 F34 121.5(6)
C35 C34 C33 120.5(7)
F34 C34 C33 117.9(8)
C34 C35 F35 120.7(8)
C34 C35 C36 120.0(6)
F35 C35 C36 119.3(8)
F36 C36 C35 120.4(6)
F36 C36 C37 121.2(7)
C35 C36 C37 118.4(7)
F37 C37 C32 119.9(5)
F37 C37 C36 115.8(6)
C32 C37 C36 124.3(6)
C39 C38 C42 105.2(4)
C39 C38 Si38 124.4(3)
C42 C38 Si38 127.8(3)
C39 C38 Zr2 72.8(2)
C42 C38 Zr2 72.3(2)
Si38 C38 Zr2 133.5(2)
C383 Si38 C381 109.5(3)
C383 Si38 C38 105.2(2)
C381 Si38 C38 109.0(2)
C383 Si38 C382 108.9(3)
C381 Si38 C382 111.6(3)
C38 Si38 C382 112.5(2)
C38 C39 C40 112.0(4)
C38 C39 Zr2 75.4(3)
C40 C39 Zr2 74.0(2)
C39 C40 C41 104.8(4)
C39 C40 Si40 125.4(3)
C41 C40 Si40 128.3(3)
C39 C40 Zr2 73.6(2)
C41 C40 Zr2 73.5(2)
Si40 C40 Zr2 127.9(2)
C403 Si40 C402 108.5(3)
C403 Si40 C401 109.8(3)
C402 Si40 C401 108.7(3)
C403 Si40 C40 114.5(2)
C402 Si40 C40 107.3(2)
C401 Si40 C40 107.9(2)
C42 C41 C40 109.3(4)
C42 C41 Zr2 73.7(2)
C40 C41 Zr2 73.9(2)
C41 C42 C38 108.6(4)
C41 C42 Zr2 74.1(2)
C38 C42 Zr2 75.1(2)
C44 N43 C43 132.3(4)
C44 N43 Zr2 73.7(3)
C43 N43 Zr2 154.0(3)
C432 C43 N43 114.8(4)
C432 C43 C433 109.7(6)
N43 C43 C433 106.4(4)
C432 C43 C431 109.5(5)
N43 C43 C431 104.7(4)
C433 C43 C431 111.8(6)
N43 C44 C45 130.2(4)
N43 C44 Zr2 73.9(3)
C45 C44 Zr2 155.8(3)
C46 C45 C50 115.4(5)
C46 C45 C44 123.6(4)
C50 C45 C44 120.8(4)
F46 C46 C45 119.6(4)
F46 C46 C47 117.3(5)
C45 C46 C47 123.1(5)
F47 C47 C46 120.8(5)
F47 C47 C48 119.7(5)
C46 C47 C48 119.4(5)
C49 C48 F48 120.2(6)
C49 C48 C47 119.4(5)
F48 C48 C47 120.4(6)
C48 C49 F49 121.1(5)
C48 C49 C50 120.7(5)
F49 C49 C50 118.2(6)
F50 C50 C45 119.0(5)
F50 C50 C49 119.0(5)
C45 C50 C49 122.0(5)
N52 C51 Zr2 175.8(4)
C51 N52 C52 178.2(7)
N52 C52 C522 108.9(5)
N52 C52 C523 106.8(6)
C522 C52 C523 113.2(7)
N52 C52 C521 105.7(6)
C522 C52 C521 109.8(7)
C523 C52 C521 112.2(8)

loop_
_geom_bond_atom_site_label_1
_geom_bond_atom_site_label_2
_geom_bond_distance
Zr1 B1 2.664(5)
Zr1 C18 2.252(4)
Zr1 N17 2.279(4)
Zr1 C25 2.362(4)
Zr1 C4 2.430(5)
Zr1 C3 2.449(4)
Zr1 C5 2.513(4)
Zr1 C2 2.527(4)
Zr1 C15 2.528(4)
Zr1 C13 2.543(4)
Zr1 C16 2.548(4)
Zr1 C12 2.555(5)
Zr1 C14 2.562(4)
B1 C5 1.511(7)
B1 C2 1.520(7)
B1 C6 1.600(7)
C2 C3 1.417(7)
C3 C4 1.423(7)
C4 C5 1.411(7)
C6 C11 1.379(7)
C6 C7 1.400(7)
C7 F7 1.346(6)
C7 C8 1.377(7)
C8 F8 1.345(6)
C8 C9 1.357(9)
C9 F9 1.351(6)
C9 C10 1.379(9)
C10 F10 1.347(7)
C10 C11 1.373(7)
C11 F11 1.356(6)
C12 C13 1.420(6)
C12 C16 1.430(7)
C12 Si12 1.878(5)
Si12 C122 1.832(7)
Si12 C123 1.857(5)
Si12 C121 1.868(9)
C13 C14 1.416(6)
C14 C15 1.450(6)
C14 Si14 1.864(4)
Si14 C143 1.862(5)
Si14 C141 1.867(5)
Si14 C142 1.867(5)
C15 C16 1.389(6)
N17 C18 1.260(6)
N17 C17 1.502(6)
C17 C171 1.512(7)
C17 C172 1.527(7)
C17 C173 1.530(7)
C18 C19 1.491(6)
C19 C24 1.369(7)
C19 C20 1.383(7)
C20 F20 1.361(6)
C20 C21 1.379(7)
C21 F21 1.352(7)
C21 C22 1.369(9)
C22 F22 1.348(6)
C22 C23 1.365(9)
C23 F23 1.333(6)
C23 C24 1.387(7)
C24 F24 1.358(6)
C25 N26 1.150(5)
N26 C26 1.471(6)
C26 C261 1.516(7)
C26 C262 1.519(7)
C26 C263 1.525(7)
Zr2 B27 2.687(5)
Zr2 C44 2.264(4)
Zr2 N43 2.266(4)
Zr2 C51 2.364(5)
Zr2 C29 2.429(5)
Zr2 C30 2.451(4)
Zr2 C28 2.517(4)
Zr2 C42 2.536(4)
Zr2 C39 2.539(4)
Zr2 C41 2.540(4)
Zr2 C40 2.545(4)
Zr2 C31 2.547(4)
Zr2 C38 2.573(4)
B27 C31 1.521(7)
B27 C28 1.539(8)
B27 C32 1.576(7)
C28 C29 1.445(7)
C29 C30 1.416(7)
C30 C31 1.409(7)
C32 C33 1.380(8)
C32 C37 1.389(8)
C33 F33 1.360(8)
C33 C34 1.392(9)
C34 C35 1.343(12)
C34 F34 1.375(9)
C35 F35 1.358(7)
C35 C36 1.364(11)
C36 F36 1.336(8)
C36 C37 1.391(8)
C37 F37 1.336(7)
C38 C39 1.402(6)
C38 C42 1.435(6)
C38 Si38 1.866(4)
Si38 C383 1.854(7)
Si38 C381 1.855(6)
Si38 C382 1.873(6)
C39 C40 1.417(6)
C40 C41 1.426(6)
C40 Si40 1.872(4)
Si40 C403 1.848(5)
Si40 C402 1.851(6)
Si40 C401 1.870(6)
C41 C42 1.407(6)
N43 C44 1.264(6)
N43 C43 1.501(6)
C43 C432 1.487(8)
C43 C433 1.505(8)
C43 C431 1.539(8)
C44 C45 1.492(6)
C45 C46 1.373(7)
C45 C50 1.385(7)
C46 F46 1.339(6)
C46 C47 1.377(7)
C47 F47 1.353(7)
C47 C48 1.380(9)
C48 C49 1.336(9)
C48 F48 1.338(6)
C49 F49 1.354(7)
C49 C50 1.393(8)
C50 F50 1.350(6)
C51 N52 1.140(6)
N52 C52 1.480(7)
C52 C522 1.498(9)
C52 C523 1.518(11)
C52 C521 1.577(13)
